data_2015663
loop_
_publ_author_name
'Le-Qing Fan'
'Ji-Huai Wu'

_publ_section_title <i>catena</i>-Poly[[diiodozinc(II)]-<i>{\m</i>}-4,4'-bipyridine-\k^2^<i>N</i>:<i>N</i>']
_journal_coeditor_code SK3060
_journal_issue 11
_journal_name_full 'Acta Crystallographica Section C'
_journal_page_first m548
_journal_page_last m549
_journal_paper_doi 10.1107/S0108270106039965
_journal_volume 62
_journal_year 2006
_chemical_formula_iupac '[Zn I2 (C10 H8 N2)]'
_chemical_formula_moiety 'C10 H8 I2 N2 Zn'
_chemical_formula_sum 'C10 H8 I2 N2 Zn'
_chemical_formula_weight 475.35
_chemical_name_systematic
;
<i>catena</i>-Poly[diiodozinc(II)-<i>\m</i>-4,4'-bipyridine-<i>k</i>^2^
<i>N</i>:<i>N</i>']
;
_space_group_IT_number 14
_symmetry_cell_setting monoclinic
_symmetry_space_group_name_Hall '-P 2ybc'
_symmetry_space_group_name_H-M 'P 1 21/c 1'
_atom_sites_solution_hydrogens geom
_atom_sites_solution_primary direct
_atom_sites_solution_secondary difmap
_audit_creation_method SHELXL-97
_cell_angle_alpha 90.00
_cell_angle_beta 109.00(3)
_cell_angle_gamma 90.00
_cell_formula_units_Z 8
_cell_length_a 17.140(3)
_cell_length_b 13.930(3)
_cell_length_c 11.950(2)
_cell_measurement_reflns_used 9437
_cell_measurement_temperature 293(2)
_cell_measurement_theta_max 25.73
_cell_measurement_theta_min 1.26
_cell_volume 2697.7(10)
_computing_cell_refinement 'SMART & SAINT (Siemens, 1996)'
_computing_data_collection 'SMART (Siemens, 1996)'
_computing_data_reduction 'XPREP in SHELXTL (Siemens, 1996)'
_computing_molecular_graphics 'SHELXTL and ASP (Chen, 2002)'
_computing_publication_material SHELXTL
_computing_structure_refinement SHELXTL
_computing_structure_solution SHELXTL
_diffrn_ambient_temperature 293(2)
_diffrn_measured_fraction_theta_full 0.989
_diffrn_measured_fraction_theta_max 0.989
_diffrn_measurement_device_type 'Siemens SMART CCD area-detector'
_diffrn_measurement_method '\f and \w scans'
_diffrn_radiation_monochromator graphite
_diffrn_radiation_source 'fine-focus sealed tube'
_diffrn_radiation_type MoK\a
_diffrn_radiation_wavelength 0.71073
_diffrn_reflns_av_R_equivalents 0.0295
_diffrn_reflns_av_sigmaI/netI 0.0306
_diffrn_reflns_limit_h_max 20
_diffrn_reflns_limit_h_min -17
_diffrn_reflns_limit_k_max 16
_diffrn_reflns_limit_k_min -16
_diffrn_reflns_limit_l_max 11
_diffrn_reflns_limit_l_min -14
_diffrn_reflns_number 14426
_diffrn_reflns_theta_full 25.73
_diffrn_reflns_theta_max 25.73
_diffrn_reflns_theta_min 1.26
_diffrn_standards_decay_% 0
_diffrn_standards_interval_count 0
_diffrn_standards_number 0
_exptl_absorpt_coefficient_mu 6.370
_exptl_absorpt_correction_T_max 1.000000
_exptl_absorpt_correction_T_min 0.631676
_exptl_absorpt_correction_type empirical
_exptl_absorpt_process_details '(SADABS; Sheldrick, 1996)'
_exptl_crystal_colour 'light yellow'
_exptl_crystal_density_diffrn 2.341
_exptl_crystal_density_method 'not measured'
_exptl_crystal_description block
_exptl_crystal_F_000 1744
_exptl_crystal_size_max 0.5
_exptl_crystal_size_mid 0.45
_exptl_crystal_size_min 0.2
_refine_diff_density_max 1.081
_refine_diff_density_min -0.760
_refine_ls_extinction_method none
_refine_ls_goodness_of_fit_ref 1.036
_refine_ls_hydrogen_treatment constr
_refine_ls_matrix_type full
_refine_ls_number_parameters 271
_refine_ls_number_reflns 5080
_refine_ls_number_restraints 0
_refine_ls_restrained_S_all 1.036
_refine_ls_R_factor_all 0.0608
_refine_ls_R_factor_gt 0.0416
_refine_ls_shift/su_max 0.001
_refine_ls_shift/su_mean 0.000
_refine_ls_structure_factor_coef Fsqd
_refine_ls_weighting_details 'calc w=1/[\s^2^(Fo^2^)+(0.0581P)^2^+24.4231P] where P=(Fo^2^+2Fc^2^)/3'
_refine_ls_weighting_scheme calc
_refine_ls_wR_factor_gt 0.1216
_refine_ls_wR_factor_ref 0.1353
_reflns_number_gt 3979
_reflns_number_total 5080
_reflns_threshold_expression I>2\s(I)
_cod_data_source_file sk3060.cif
_cod_data_source_block I
_cod_depositor_comments
;
The following automatic conversions were performed:
'_geom_bond_publ_flag' value 'No' changed to 'no' according to
'/home/saulius/struct/CIF-dictionaries/cif_core.dic' dictionary named
'cif_core.dic' version 2.4.1 from 2010-06-29 (43
times).

'_geom_angle_publ_flag' value 'No' changed to 'no' according to
'/home/saulius/struct/CIF-dictionaries/cif_core.dic' dictionary named
'cif_core.dic' version 2.4.1 from 2010-06-29 (72 times).

Automatic conversion script
Id: cif_fix_enum 1527 2010-12-29 10:47:43Z saulius 

The following automatic conversions were performed:

'_geom_bond_publ_flag' value 'No' changed to 'no' according to
/home/saulius/struct/CIF-dictionaries/cif_core.dic dictionary named
'cif_core.dic' version 2.4.1 from 2010-06-29 (43
times).

'_geom_angle_publ_flag' value 'No' changed to 'no' according
to /home/saulius/struct/CIF-dictionaries/cif_core.dic dictionary
named 'cif_core.dic' version 2.4.1 from 2010-06-29 (72 times).

Automatic conversion script
Id: cif_fix_values 1715 2011-07-08 13:25:40Z adriana 

2019-12-09
Z value and formula fixed to values more according to usual
chemical conventions.                 miguel
;
_cod_original_formula_sum 'C20 H16 I4 N4 Zn2'
_cod_original_formula_weight 950.71
_cod_original_formula_moiety 'C20 H16 I4 N4 Zn2'
_cod_original_formula_units_Z 4
_cod_original_sg_symbol_H-M 'P 21/c'
_cod_database_code 2015663
_cod_database_fobs_code 2015663

loop_
_symmetry_equiv_pos_as_xyz
'x, y, z'
'-x, y+1/2, -z+1/2'
'-x, -y, -z'
'x, -y-1/2, z-1/2'

loop_
_atom_site_type_symbol
_atom_site_label
_atom_site_fract_x
_atom_site_fract_y
_atom_site_fract_z
_atom_site_U_iso_or_equiv
_atom_site_adp_type
_atom_site_calc_flag
_atom_site_refinement_flags
_atom_site_occupancy
Zn Zn1 -0.38009(6) 0.74595(8) 0.54523(10) 0.0431(3) Uani d . 1
Zn Zn2 0.12596(6) 0.71552(7) 0.15077(9) 0.0409(2) Uani d . 1
I I1 -0.40061(4) 0.58708(5) 0.63828(6) 0.0564(2) Uani d . 1
I I2 -0.35877(5) 0.91385(5) 0.63893(7) 0.0621(2) Uani d . 1
I I3 0.13013(4) 0.55375(4) 0.05331(6) 0.05166(19) Uani d . 1
I I4 0.12093(5) 0.87511(5) 0.04460(7) 0.0642(2) Uani d . 1
N N1 -0.2812(4) 0.7312(6) 0.4830(7) 0.0471(18) Uani d . 1
N N2 0.0255(4) 0.7154(5) 0.2104(7) 0.0423(17) Uani d . 1
N N3 0.2259(4) 0.7257(5) 0.3070(7) 0.0454(18) Uani d . 1
N N4 0.5204(4) 0.7473(6) 0.8864(7) 0.0452(18) Uani d . 1
C C1 -0.2335(7) 0.6530(7) 0.4936(11) 0.059(3) Uani d . 1
H H1A -0.2409 0.6014 0.5386 0.071 Uiso calc R 1
C C2 -0.1743(6) 0.6471(8) 0.4401(11) 0.062(3) Uani d . 1
H H2A -0.1430 0.5915 0.4480 0.074 Uiso calc R 1
C C3 -0.1605(5) 0.7221(6) 0.3748(8) 0.0410(19) Uani d . 1
C C4 -0.0966(5) 0.7185(7) 0.3161(9) 0.045(2) Uani d . 1
C C5 -0.0811(6) 0.6361(7) 0.2631(10) 0.054(2) Uani d . 1
H H5A -0.1116 0.5806 0.2615 0.065 Uiso calc R 1
C C6 -0.0199(6) 0.6377(7) 0.2130(10) 0.055(3) Uani d . 1
H H6A -0.0091 0.5815 0.1787 0.067 Uiso calc R 1
C C7 0.0091(6) 0.7952(7) 0.2597(10) 0.056(3) Uani d . 1
H H7A 0.0389 0.8506 0.2578 0.068 Uiso calc R 1
C C8 -0.0500(6) 0.7980(7) 0.3127(10) 0.053(2) Uani d . 1
H H8A -0.0591 0.8549 0.3474 0.063 Uiso calc R 1
C C9 -0.2093(6) 0.8022(7) 0.3652(9) 0.049(2) Uani d . 1
H H9A -0.2024 0.8547 0.3213 0.059 Uiso calc R 1
C C10 -0.2679(6) 0.8048(7) 0.4199(9) 0.053(2) Uani d . 1
H H10A -0.2998 0.8599 0.4130 0.063 Uiso calc R 1
C C11 0.2709(6) 0.6501(7) 0.3608(9) 0.056(3) Uani d . 1
H H11A 0.2620 0.5920 0.3201 0.067 Uiso calc R 1
C C12 0.3296(6) 0.6519(7) 0.4722(9) 0.057(3) Uani d . 1
H H12A 0.3594 0.5969 0.5039 0.069 Uiso calc R 1
C C13 0.3433(5) 0.7374(7) 0.5362(8) 0.042(2) Uani d . 1
C C14 0.4025(5) 0.7436(7) 0.6586(8) 0.042(2) Uani d . 1
C C15 0.4160(6) 0.6631(7) 0.7349(9) 0.056(2) Uani d . 1
H H15A 0.3857 0.6070 0.7108 0.067 Uiso calc R 1
C C16 0.4752(6) 0.6690(7) 0.8465(9) 0.053(2) Uani d . 1
H H16A 0.4836 0.6157 0.8958 0.063 Uiso calc R 1
C C17 0.5069(6) 0.8237(8) 0.8162(9) 0.056(2) Uani d . 1
H H17A 0.5370 0.8794 0.8434 0.068 Uiso calc R 1
C C18 0.4476(6) 0.8229(8) 0.7004(9) 0.056(3) Uani d . 1
H H18A 0.4400 0.8775 0.6533 0.067 Uiso calc R 1
C C19 0.2992(6) 0.8169(7) 0.4791(9) 0.050(2) Uani d . 1
H H19A 0.3086 0.8765 0.5162 0.060 Uiso calc R 1
C C20 0.2418(6) 0.8085(7) 0.3683(9) 0.051(2) Uani d . 1
H H20A 0.2124 0.8629 0.3337 0.061 Uiso calc R 1

loop_
_atom_site_aniso_label
_atom_site_aniso_U_11
_atom_site_aniso_U_22
_atom_site_aniso_U_33
_atom_site_aniso_U_12
_atom_site_aniso_U_13
_atom_site_aniso_U_23
Zn1 0.0403(5) 0.0428(6) 0.0477(6) 0.0024(4) 0.0163(5) -0.0036(5)
Zn2 0.0401(5) 0.0364(5) 0.0475(6) -0.0006(4) 0.0161(4) -0.0029(4)
I1 0.0634(4) 0.0467(4) 0.0636(4) -0.0019(3) 0.0268(3) 0.0024(3)
I2 0.0712(5) 0.0476(4) 0.0700(5) 0.0013(3) 0.0263(4) -0.0151(3)
I3 0.0592(4) 0.0376(3) 0.0623(4) -0.0021(3) 0.0255(3) -0.0079(3)
I4 0.0890(5) 0.0403(4) 0.0651(5) -0.0033(3) 0.0274(4) 0.0059(3)
N1 0.042(4) 0.044(4) 0.059(5) 0.001(3) 0.022(4) -0.003(4)
N2 0.039(4) 0.040(4) 0.051(4) -0.003(3) 0.019(3) -0.007(3)
N3 0.040(4) 0.043(4) 0.053(5) 0.003(3) 0.015(3) -0.004(4)
N4 0.041(4) 0.047(4) 0.049(5) -0.001(3) 0.016(4) 0.002(4)
C1 0.066(6) 0.044(6) 0.084(8) 0.009(5) 0.046(6) 0.015(5)
C2 0.056(6) 0.044(6) 0.096(8) 0.008(5) 0.040(6) 0.003(6)
C3 0.035(4) 0.038(5) 0.052(5) -0.002(4) 0.015(4) -0.004(4)
C4 0.040(5) 0.042(5) 0.057(6) -0.007(4) 0.022(4) -0.013(4)
C5 0.056(6) 0.043(5) 0.075(7) -0.007(4) 0.037(5) -0.010(5)
C6 0.056(6) 0.045(6) 0.072(7) -0.004(5) 0.031(5) -0.015(5)
C7 0.051(6) 0.045(6) 0.077(7) -0.006(4) 0.027(5) -0.011(5)
C8 0.051(5) 0.039(5) 0.077(7) -0.006(4) 0.032(5) -0.006(5)
C9 0.051(5) 0.035(5) 0.067(6) 0.000(4) 0.028(5) 0.005(4)
C10 0.058(6) 0.036(5) 0.070(7) 0.017(4) 0.030(5) 0.009(5)
C11 0.062(6) 0.042(5) 0.056(6) 0.002(5) 0.009(5) -0.011(5)
C12 0.062(6) 0.043(6) 0.059(6) 0.016(5) 0.008(5) 0.001(5)
C13 0.036(4) 0.046(5) 0.045(5) 0.001(4) 0.015(4) -0.001(4)
C14 0.033(4) 0.048(5) 0.046(5) -0.003(4) 0.015(4) -0.002(4)
C15 0.051(6) 0.048(6) 0.067(7) -0.007(4) 0.017(5) 0.000(5)
C16 0.056(6) 0.049(6) 0.053(6) -0.011(5) 0.017(5) 0.002(5)
C17 0.058(6) 0.050(6) 0.057(6) -0.016(5) 0.013(5) -0.001(5)
C18 0.058(6) 0.054(6) 0.047(6) -0.001(5) 0.004(5) 0.006(5)
C19 0.043(5) 0.042(5) 0.059(6) 0.001(4) 0.009(4) -0.014(4)
C20 0.047(5) 0.039(5) 0.060(6) 0.009(4) 0.008(5) -0.002(4)

loop_
_atom_type_symbol
_atom_type_description
_atom_type_scat_dispersion_real
_atom_type_scat_dispersion_imag
_atom_type_scat_source
C C 0.0033 0.0016 'International Tables Vol C Tables 4.2.6.8 and 6.1.1.4'
H H 0.0000 0.0000 'International Tables Vol C Tables 4.2.6.8 and 6.1.1.4'
N N 0.0061 0.0033 'International Tables Vol C Tables 4.2.6.8 and 6.1.1.4'
Zn Zn 0.2839 1.4301 'International Tables Vol C Tables 4.2.6.8 and 6.1.1.4'
I I -0.4742 1.8119 'International Tables Vol C Tables 4.2.6.8 and 6.1.1.4'

loop_
_geom_angle_atom_site_label_1
_geom_angle_atom_site_label_2
_geom_angle_atom_site_label_3
_geom_angle_site_symmetry_1
_geom_angle_site_symmetry_3
_geom_angle
_geom_angle_publ_flag
N1 Zn1 N4 . 4_475 101.5(3) yes
N1 Zn1 I1 . . 108.4(2) yes
N4 Zn1 I1 4_475 . 104.2(2) yes
N1 Zn1 I2 . . 103.3(2) yes
N4 Zn1 I2 4_475 . 108.2(2) yes
I1 Zn1 I2 . . 128.33(5) yes
N2 Zn2 N3 . . 103.0(3) yes
N2 Zn2 I4 . . 106.0(2) yes
N3 Zn2 I4 . . 105.7(2) yes
N2 Zn2 I3 . . 107.9(2) yes
N3 Zn2 I3 . . 109.4(2) yes
I4 Zn2 I3 . . 123.07(5) yes
C10 N1 C1 . . 117.8(8) no
C10 N1 Zn1 . . 115.9(6) no
C1 N1 Zn1 . . 126.2(7) no
C7 N2 C6 . . 117.3(8) no
C7 N2 Zn2 . . 118.1(6) no
C6 N2 Zn2 . . 124.3(6) no
C11 N3 C20 . . 115.5(8) no
C11 N3 Zn2 . . 123.5(6) no
C20 N3 Zn2 . . 120.5(6) no
C17 N4 C16 . . 117.9(8) no
C17 N4 Zn1 . 4_676 117.3(6) no
C16 N4 Zn1 . 4_676 124.5(7) no
N1 C1 C2 . . 121.7(9) no
N1 C1 H1A . . 119.1 no
C2 C1 H1A . . 119.1 no
C1 C2 C3 . . 120.9(9) no
C1 C2 H2A . . 119.6 no
C3 C2 H2A . . 119.6 no
C2 C3 C9 . . 116.9(8) no
C2 C3 C4 . . 122.3(8) no
C9 C3 C4 . . 120.8(8) no
C8 C4 C5 . . 117.2(8) no
C8 C4 C3 . . 120.9(8) no
C5 C4 C3 . . 121.9(8) no
C6 C5 C4 . . 118.5(9) no
C6 C5 H5A . . 120.7 no
C4 C5 H5A . . 120.7 no
N2 C6 C5 . . 123.9(9) no
N2 C6 H6A . . 118.1 no
C5 C6 H6A . . 118.1 no
N2 C7 C8 . . 121.8(9) no
N2 C7 H7A . . 119.1 no
C8 C7 H7A . . 119.1 no
C7 C8 C4 . . 121.3(9) no
C7 C8 H8A . . 119.4 no
C4 C8 H8A . . 119.4 no
C10 C9 C3 . . 120.3(9) no
C10 C9 H9A . . 119.9 no
C3 C9 H9A . . 119.9 no
N1 C10 C9 . . 122.4(8) no
N1 C10 H10A . . 118.8 no
C9 C10 H10A . . 118.8 no
N3 C11 C12 . . 124.9(9) no
N3 C11 H11A . . 117.6 no
C12 C11 H11A . . 117.6 no
C11 C12 C13 . . 118.9(9) no
C11 C12 H12A . . 120.5 no
C13 C12 H12A . . 120.5 no
C19 C13 C12 . . 116.4(8) no
C19 C13 C14 . . 121.7(8) no
C12 C13 C14 . . 121.9(8) no
C18 C14 C15 . . 117.1(9) no
C18 C14 C13 . . 122.5(9) no
C15 C14 C13 . . 120.3(8) no
C16 C15 C14 . . 119.1(9) no
C16 C15 H15A . . 120.5 no
C14 C15 H15A . . 120.5 no
N4 C16 C15 . . 123.4(9) no
N4 C16 H16A . . 118.3 no
C15 C16 H16A . . 118.3 no
N4 C17 C18 . . 122.0(9) no
N4 C17 H17A . . 119.0 no
C18 C17 H17A . . 119.0 no
C14 C18 C17 . . 120.5(10) no
C14 C18 H18A . . 119.7 no
C17 C18 H18A . . 119.7 no
C20 C19 C13 . . 120.6(9) no
C20 C19 H19A . . 119.7 no
C13 C19 H19A . . 119.7 no
N3 C20 C19 . . 123.6(9) no
N3 C20 H20A . . 118.2 no
C19 C20 H20A . . 118.2 no

loop_
_geom_bond_atom_site_label_1
_geom_bond_atom_site_label_2
_geom_bond_site_symmetry_2
_geom_bond_distance
_geom_bond_publ_flag
Zn1 N1 . 2.071(7) yes
Zn1 N4 4_475 2.101(8) yes
Zn1 I1 . 2.5520(13) yes
Zn1 I2 . 2.5673(13) yes
Zn2 N2 . 2.068(7) yes
Zn2 N3 . 2.088(8) yes
Zn2 I4 . 2.5471(13) yes
Zn2 I3 . 2.5483(12) yes
N1 C10 . 1.335(12) no
N1 C1 . 1.343(12) no
N2 C7 . 1.329(12) no
N2 C6 . 1.338(12) no
N3 C11 . 1.340(12) no
N3 C20 . 1.344(12) no
N4 C17 . 1.328(13) no
N4 C16 . 1.333(12) no
N4 Zn1 4_676 2.101(8) no
C1 C2 . 1.367(14) no
C1 H1A . 0.9300 no
C2 C3 . 1.369(14) no
C2 H2A . 0.9300 no
C3 C9 . 1.376(12) no
C3 C4 . 1.481(12) no
C4 C8 . 1.373(13) no
C4 C5 . 1.379(13) no
C5 C6 . 1.368(13) no
C5 H5A . 0.9300 no
C6 H6A . 0.9300 no
C7 C8 . 1.360(14) no
C7 H7A . 0.9300 no
C8 H8A . 0.9300 no
C9 C10 . 1.365(13) no
C9 H9A . 0.9300 no
C10 H10A . 0.9300 no
C11 C12 . 1.383(14) no
C11 H11A . 0.9300 no
C12 C13 . 1.393(14) no
C12 H12A . 0.9300 no
C13 C19 . 1.389(13) no
C13 C14 . 1.486(13) no
C14 C18 . 1.348(13) no
C14 C15 . 1.416(14) no
C15 C16 . 1.390(14) no
C15 H15A . 0.9300 no
C16 H16A . 0.9300 no
C17 C18 . 1.425(14) no
C17 H17A . 0.9300 no
C18 H18A . 0.9300 no
C19 C20 . 1.373(13) no
C19 H19A . 0.9300 no
C20 H20A . 0.9300 no
